data_9014942
loop_
_publ_author_name
'Dera, P.'
'Lazarz, J. D.'
'Lavina, B.'

_publ_section_title
;
 Pressure-induced development of bonding in NiAs type compounds and
 polymorphism of NiP
 Note: P = 1.29 GPa
;
_journal_name_full 'Journal of Solid State Chemistry'
_journal_page_first 1997
_journal_page_last 2003
_journal_paper_doi 10.1016/j.jssc.2011.05.050
_journal_volume 184
_journal_year 2011
_chemical_compound_source Synthetic
_chemical_formula_sum 'Ni P'
_space_group_IT_number 61
_symmetry_space_group_name_Hall '-P 2ac 2ab'
_symmetry_space_group_name_H-M 'P b c a'
_cell_angle_alpha 90
_cell_angle_beta 90
_cell_angle_gamma 90
_cell_length_a 6.0360
_cell_length_b 4.8684
_cell_length_c 6.8788
_cell_formula_units_Z 8
_cell_volume 202.138
_database_code_amcsd 0018497
_exptl_crystal_density_diffrn 5.893
_cod_database_code 9014942
_amcsd_formula_title NiP

loop_
_space_group_symop_operation_xyz
x,y,z
x,1/2-y,1/2+z
-x,1/2+y,1/2-z
1/2-x,1/2+y,z
1/2+x,1/2-y,-z
1/2+x,y,1/2-z
1/2-x,-y,1/2+z
-x,-y,-z

loop_
_atom_site_aniso_label
_atom_site_aniso_U_11
_atom_site_aniso_U_22
_atom_site_aniso_U_33
_atom_site_aniso_U_12
_atom_site_aniso_U_13
_atom_site_aniso_U_23
Ni 0.00800 0.00700 0.00900 0.00000 -0.00100 0.00100
P 0.00700 0.00900 0.01400 0.00000 0.00100 0.00300

loop_
_atom_site_label
_atom_site_fract_x
_atom_site_fract_y
_atom_site_fract_z
_atom_site_U_iso_or_equiv
Ni 0.19450 0.01170 0.39680 0.00800
P 0.05890 0.17440 0.11270 0.01000

loop_
_cod_related_entry_id
_cod_related_entry_database
_cod_related_entry_code
1 AMCSD 0018497
